data_1552615
loop_
_publ_author_name
'Niu, Siwen'
'Xia, Jin-Mei'
'Li, Zengpeng'
'Yang, Long-He'
'Yi, Zhi-Wei'
'Xie, Chun-Lan'
'Peng, Guizhen'
'Luo, Zhu-Hua'
'Shao, Zongze'
'Yang, Xian-Wen'

_publ_section_title
;
 Aphidicolin Chemistry of the Deep-Sea-Derived Fungus <i>Botryotinia
 fuckeliana</i> MCCC 3A00494.
;
_journal_issue 8
_journal_name_full 'Journal of natural products'
_journal_page_first 2307
_journal_page_last 2331
_journal_paper_doi 10.1021/acs.jnatprod.9b00705
_journal_volume 82
_journal_year 2019
_chemical_formula_moiety 'C22 H36 O6, H2 O'
_chemical_formula_sum 'C22 H38 O7'
_chemical_formula_weight 414.52
_space_group_crystal_system orthorhombic
_space_group_IT_number 19
_space_group_name_Hall 'P 2ac 2ab'
_space_group_name_H-M_alt 'P 21 21 21'
_atom_sites_solution_hydrogens mixed
_atom_sites_solution_primary direct
_audit_creation_date 2017-06-26
_audit_creation_method
;
  Olex2 1.1
  (compiled 2011.11.01 svn.r2039, GUI svn.r3906)
;
_cell_angle_alpha 90
_cell_angle_beta 90
_cell_angle_gamma 90
_cell_formula_units_Z 4
_cell_length_a 10.2255(2)
_cell_length_b 11.9121(3)
_cell_length_c 17.5037(4)
_cell_measurement_reflns_used 9225
_cell_measurement_temperature 173(1)
_cell_measurement_theta_max 62.1440
_cell_measurement_theta_min 4.4670
_cell_volume 2132.08(8)
_computing_cell_refinement 'CrysAlisPro 1.171.38.43 (Rigaku OD, 2015)'
_computing_data_collection 'CrysAlisPro 1.171.38.43 (Rigaku OD, 2015)'
_computing_data_reduction 'CrysAlisPro 1.171.38.43 (Rigaku OD, 2015)'
_computing_molecular_graphics
;
O. V. Dolomanov, L. J. Bourhis, R. J. Gildea, J. A. K. Howard and H. Puschmann,
OLEX2: a complete structure solution, refinement and analysis program.
J. Appl. Cryst. (2009). 42, 339-341.
;
_computing_publication_material
;
O. V. Dolomanov, L. J. Bourhis, R. J. Gildea, J. A. K. Howard and H. Puschmann,
OLEX2: a complete structure solution, refinement and analysis program.
J. Appl. Cryst. (2009). 42, 339-341.
;
_computing_structure_refinement
;
olex2.refine (L.J. Bourhis, O.V. Dolomanov, R.J. Gildea, J.A.K. Howard,
H. Puschmann, in preparation, 2011)
;
_computing_structure_solution 'SIR2004 (Burla et al., 2007)'
_diffrn_ambient_temperature 173(1)
_diffrn_detector 'CCD plate'
_diffrn_detector_area_resol_mean 16.1903
_diffrn_detector_type Sapphire3
_diffrn_measured_fraction_theta_full 0.9990
_diffrn_measured_fraction_theta_max 0.9953
_diffrn_measurement_details
;
List of Runs (angles in degrees, time in seconds):

  # Type    Start    End  Width  t~exp~   \w     \q     \k     \f   Frames
--------------------------------------------------------------------------
  1  \w    -47.00  -2.00   1.00    1.00    --  -32.31 -38.00 120.00   45
  2  \w     12.00  51.00   1.00    1.00    --   32.31 -57.00 150.00   39
  3  \w     22.00  84.00   1.00    1.38    --   94.50-112.00 150.00   62
  4  \w     82.00 136.00   1.00    1.38    --   94.50 -92.00  90.00   54
  5  \w     72.00 130.00   1.00    1.38    --   94.50 -92.00 -30.00   58
  6  \w     85.00 134.00   1.00    1.38    --   94.50 -92.00-180.00   49
  7  \w     23.00 120.00   1.00    1.38    --   94.50 -50.00 -30.00   97
  8  \w     68.00 139.00   1.00    1.38    --   94.50  64.00 -30.00   71
  9  \w    105.00 166.00   1.00    1.38    --   94.50  77.00 -30.00   61
 10  \w    121.00 167.00   1.00    1.38    --   94.50  77.00  30.00   46
 11  \w    105.00 161.00   1.00    1.38    --   94.50  64.00  90.00   56
 12  \w    101.00 141.00   1.00    1.38    --   94.50  77.00   0.00   40
 13  \w     94.00 141.00   1.00    1.38    --   94.50  77.00 -60.00   47
 14  \w     68.00 157.00   1.00    1.38    --   94.50  64.00-180.00   89
 15  \w     68.00 105.00   1.00    1.38    --   94.50  64.00 -90.00   37
 16  \w     68.00 154.00   1.00    1.38    --   94.50  64.00-150.00   86
 17  \w     68.00  96.00   1.00    1.38    --   94.50  64.00   0.00   28
 18  \w     68.00 142.00   1.00    1.38    --   94.50  64.00  30.00   74
 19  \w     69.00  95.00   1.00    1.38    --   94.50  64.00  90.00   26
 20  \w     68.00 160.00   1.00    1.38    --   94.50  64.00 120.00   92
 21  \w     68.00 145.00   1.00    1.38    --   94.50  64.00 150.00   77
 22  \w     61.00  87.00   1.00    1.38    --   94.50  77.00  90.00   26
 23  \w     61.00 164.00   1.00    1.38    --   94.50  77.00  60.00  103
 24  \w     68.00  94.00   1.00    1.38    --   94.50  64.00 -69.18   26
 25  \w     61.00 139.00   1.00    1.38    --   94.50  77.00-120.00   78
 26  \w     61.00  87.00   1.00    1.38    --   94.50  77.00  30.00   26
 27  \w     62.00  88.00   1.00    1.38    --   94.50  77.00   0.00   26
 28  \w     61.00  87.00   1.00    1.38    --   94.50  77.00 -30.00   26
 29  \w     61.00  87.00   1.00    1.38    --   94.50  77.00 -60.00   26
 30  \w     61.00 167.00   1.00    1.38    --   94.50  77.00 -90.00  106
 31  \w     62.00  87.00   1.00    1.38    --   94.50  75.00-124.65   25
 32  \w     61.00  87.00   1.00    1.38    --   94.50  77.00-150.00   26
 33  \w     61.00  87.00   1.00    1.38    --   94.50  77.00-180.00   26
 34  \w     33.00  58.00   1.00    1.38    --   94.50 -92.00 -30.00   25
 35  \w     22.00 133.00   1.00    1.38    --   94.50 -92.00-120.00  111
 36  \w     32.00 114.00   1.00    1.00    --   32.31-178.00  90.00   82
 37  \w     21.00  59.00   1.00    1.38    --   94.50 -92.00-180.00   38
 38  \w    -37.00  53.00   1.00    1.00    --   32.31 -57.00-120.00   90
 39  \w    -69.00 -44.00   1.00    1.00    --  -32.31 105.00-124.00   25
 40  \w   -114.00 -88.00   1.00    1.00    --  -32.31 178.00  30.00   26
 41  \w    -39.00  38.00   1.00    1.00    --  -32.31  57.00 150.00   77
 42  \w    -30.00  -3.00   1.00    1.00    --   32.31 -57.00 150.00   27
 43  \w    -73.00  -2.00   1.00    1.00    --  -32.31 -77.00 -30.00   71
 44  \w    -99.00  -1.00   1.00    1.00    --  -32.31 -77.00 120.00   98
 45  \w   -105.00 -79.00   1.00    1.00    --  -32.31 -77.00 -30.00   26
 46  \w   -101.00 -58.00   1.00    1.00    --  -32.31 -38.00 120.00   43
 47  \w   -103.00   1.00   1.00    1.00    --  -32.31 -77.00  30.00  104
 48  \w   -104.00   1.00   1.00    1.00    --  -32.31 -77.00-150.00  105
 49  \w   -100.00 -12.00   1.00    1.00    --  -32.31 -77.00 -90.00   88
 50  \w     61.00  86.00   1.00    1.38    --   94.50  77.00 150.00   25
 51  \w     61.00  86.00   1.00    1.38    --   94.50  77.00 120.00   25
 52  \w     36.00  93.00   1.00    1.00    --   32.31 178.00 150.00   57
;
_diffrn_measurement_device 'four-circle diffractometer'
_diffrn_measurement_device_type 'Xcalibur, Sapphire3, Gemini ultra'
_diffrn_measurement_method '\w scans'
_diffrn_orient_matrix_type 'CrysAlisPro convention (1999,Acta A55,543-557)'
_diffrn_orient_matrix_UB_11 -0.0294680000
_diffrn_orient_matrix_UB_12 0.0260595000
_diffrn_orient_matrix_UB_13 -0.0844581000
_diffrn_orient_matrix_UB_21 0.1358411000
_diffrn_orient_matrix_UB_22 0.0547710000
_diffrn_orient_matrix_UB_23 -0.0083270000
_diffrn_orient_matrix_UB_31 0.0579453000
_diffrn_orient_matrix_UB_32 -0.1142884000
_diffrn_orient_matrix_UB_33 -0.0233107000
_diffrn_radiation_monochromator mirror
_diffrn_radiation_probe x-ray
_diffrn_radiation_type 'Cu K\a'
_diffrn_radiation_wavelength 1.54184
_diffrn_reflns_av_R_equivalents 0.0497
_diffrn_reflns_av_unetI/netI 0.0257
_diffrn_reflns_Laue_measured_fraction_full 0.995
_diffrn_reflns_Laue_measured_fraction_max 0.995
_diffrn_reflns_limit_h_max 11
_diffrn_reflns_limit_h_min -11
_diffrn_reflns_limit_k_max 13
_diffrn_reflns_limit_k_min -13
_diffrn_reflns_limit_l_max 19
_diffrn_reflns_limit_l_min -19
_diffrn_reflns_number 24196
_diffrn_reflns_point_group_measured_fraction_full 0.996
_diffrn_reflns_point_group_measured_fraction_max 0.996
_diffrn_reflns_theta_full 62.222
_diffrn_reflns_theta_max 62.222
_diffrn_reflns_theta_min 4.490
_diffrn_source 'fine-focus sealed X-ray tube'
_diffrn_source_current n/a
_diffrn_source_type 'Enhance Ultra (Cu) X-ray Source'
_diffrn_source_voltage n/a
_exptl_absorpt_coefficient_mu 0.775
_exptl_absorpt_correction_T_max 1.00000
_exptl_absorpt_correction_T_min 0.66096
_exptl_absorpt_correction_type multi-scan
_exptl_absorpt_process_details
;
CrysAlisPro 1.171.38.43 (Rigaku Oxford Diffraction, 2015)
Empirical absorption correction using spherical harmonics,
 implemented in SCALE3 ABSPACK scaling algorithm.
;
_exptl_crystal_colour colourless
_exptl_crystal_colour_primary colourless
_exptl_crystal_density_diffrn 1.291
_exptl_crystal_description block
_exptl_crystal_F_000 904
_exptl_crystal_size_max 0.5
_exptl_crystal_size_mid 0.3
_exptl_crystal_size_min 0.2
_refine_diff_density_max 0.168
_refine_diff_density_min -0.179
_refine_diff_density_rms 0.041
_refine_ls_abs_structure_details
;
 Flack x determined using 1348 quotients [(I+)-(I-)]/[(I+)+(I-)]
 (Parsons, Flack and Wagner, Acta Cryst. B69 (2013) 249-259).
;
_refine_ls_abs_structure_Flack -0.01(8)
_refine_ls_extinction_method none
_refine_ls_goodness_of_fit_ref 1.074
_refine_ls_hydrogen_treatment constr
_refine_ls_matrix_type full
_refine_ls_number_parameters 272
_refine_ls_number_reflns 3351
_refine_ls_number_restraints 0
_refine_ls_restrained_S_all 1.074
_refine_ls_R_factor_all 0.0320
_refine_ls_R_factor_gt 0.0307
_refine_ls_shift/su_max 0.001
_refine_ls_shift/su_mean 0.000
_refine_ls_structure_factor_coef Fsqd
_refine_ls_weighting_details 'w=1/[\s^2^(Fo^2^)+(0.0442P)^2^+0.4026P] where P=(Fo^2^+2Fc^2^)/3'
_refine_ls_weighting_scheme calc
_refine_ls_wR_factor_gt 0.0775
_refine_ls_wR_factor_ref 0.0787
_reflns_Friedel_coverage 0.740
_reflns_Friedel_fraction_full 0.996
_reflns_Friedel_fraction_max 0.996
_reflns_number_gt 3248
_reflns_number_total 3351
_reflns_threshold_expression 'I > 2\s(I)'
_cod_data_source_file np9b00705_si_005.cif
_cod_data_source_block exp_16703
_cod_original_cell_volume 2132.09(8)
_cod_database_code 1552615
_reflns_odcompleteness_completeness 99.90
_reflns_odcompleteness_iscentric 1
_reflns_odcompleteness_theta 61.08
_olex2_date_sample_data_collection 2017-06-06
_olex2_refinement_description
;
1. Fixed Uiso
 At 1.2 times of:
  All C(H) groups, All C(H,H) groups
 At 1.5 times of:
  All C(H,H,H) groups, All O(H) groups, All O(H,H) groups
2.a Free rotating group:
 O007(H0AA,H)
2.b Ternary CH refined with riding coordinates:
 C008(H008), C00B(H00D), C00H(H00K), C00I(H00L), C00J(H00M)
2.c Secondary CH2 refined with riding coordinates:
 C00C(H00E,H00F), C00E(H00G,H00H), C00G(H00I,H00J), C00L(H00N,H00O), C00M(H00P,
 H00Q), C00N(H00R,H00S), C00P(H00T,H00U), C00Q(H00V,H00W), C00R(H00X,H00Y)
2.d Idealised Me refined as rotating group:
 C009(H00A,H00B,H00C), C00S(H00Z,HA,HB), C00T(H00,HC,HD)
2.e Idealised tetrahedral OH refined as rotating group:
 O001(H001), O002(H002), O004(H004), O005(H005)
;
_olex2_submission_special_instructions 'No special instructions were received'
_oxdiff_exptl_absorpt_empirical_details
;
Empirical correction (ABSPACK) includes:
- Absorption correction using spherical harmonics
- Frame scaling
;
_oxdiff_exptl_absorpt_empirical_full_max 1.467
_oxdiff_exptl_absorpt_empirical_full_min 0.476
_shelx_shelxl_version_number 2014/8
_shelx_space_group_comment
;
The symmetry employed for this shelxl refinement is uniquely defined
by the following loop, which should always be used as a source of
symmetry information in preference to the above space-group names.
They are only intended as comments.
;

loop_
_space_group_symop_operation_xyz
'x, y, z'
'-x+1/2, -y, z+1/2'
'-x, y+1/2, -z+1/2'
'x+1/2, -y+1/2, -z'

loop_
_atom_site_label
_atom_site_type_symbol
_atom_site_fract_x
_atom_site_fract_y
_atom_site_fract_z
_atom_site_U_iso_or_equiv
_atom_site_adp_type
_atom_site_occupancy
_atom_site_site_symmetry_order
_atom_site_calc_flag
_atom_site_refinement_flags_posn
O001 O 0.42941(16) 0.49661(13) 0.83425(8) 0.0234(4) Uani 1 1 d .
H001 H 0.4359 0.5000 0.8809 0.035 Uiso 1 1 calc GR
O002 O 0.51905(15) 0.79262(13) 0.74161(9) 0.0242(4) Uani 1 1 d .
H002 H 0.5346 0.8536 0.7219 0.036 Uiso 1 1 calc GR
O003 O 0.62481(16) 0.69581(15) 0.61364(9) 0.0309(4) Uani 1 1 d .
O004 O -0.23714(16) 0.73439(15) 0.80188(11) 0.0326(4) Uani 1 1 d .
H004 H -0.3087 0.7505 0.7837 0.049 Uiso 1 1 calc GR
O005 O -0.10008(17) 0.80545(14) 0.92360(10) 0.0306(4) Uani 1 1 d .
H005 H -0.1487 0.8081 0.8864 0.046 Uiso 1 1 calc GR
O006 O 0.67313(17) 0.78323(15) 0.50404(9) 0.0325(4) Uani 1 1 d .
O007 O 0.46668(18) 0.50792(15) 0.98941(9) 0.0327(4) Uani 1 1 d .
H0AA H 0.4183 0.4525 1.0011 0.049 Uiso 1 1 d G
H H 0.4430 0.5653 1.0148 0.049 Uiso 1 1 d G
C008 C -0.0048(2) 0.60708(18) 0.82716(13) 0.0205(5) Uani 1 1 d .
H008 H -0.0078 0.6825 0.8049 0.025 Uiso 1 1 calc R
C009 C 0.1580(2) 0.47949(19) 0.89706(14) 0.0255(5) Uani 1 1 d .
H00A H 0.1015 0.4704 0.9404 0.038 Uiso 1 1 calc GR
H00B H 0.2474 0.4723 0.9130 0.038 Uiso 1 1 calc GR
H00C H 0.1385 0.4229 0.8597 0.038 Uiso 1 1 calc GR
C00A C 0.4374(2) 0.72738(19) 0.69135(12) 0.0214(5) Uani 1 1 d .
C00B C 0.3871(2) 0.60328(18) 0.80518(12) 0.0186(5) Uani 1 1 d .
H00D H 0.4242 0.6652 0.8350 0.022 Uiso 1 1 calc R
C00C C 0.2273(2) 0.74346(18) 0.76710(13) 0.0207(5) Uani 1 1 d .
H00E H 0.1356 0.7625 0.7615 0.025 Uiso 1 1 calc R
H00F H 0.2627 0.7907 0.8072 0.025 Uiso 1 1 calc R
C00D C -0.1184(2) 0.60524(19) 0.88624(13) 0.0221(5) Uani 1 1 d .
C00E C 0.2970(2) 0.77279(19) 0.69254(13) 0.0226(5) Uani 1 1 d .
H00G H 0.2988 0.8537 0.6864 0.027 Uiso 1 1 calc R
H00H H 0.2486 0.7414 0.6499 0.027 Uiso 1 1 calc R
C00F C 0.1365(2) 0.59673(19) 0.86178(12) 0.0193(5) Uani 1 1 d .
C00G C 0.0439(2) 0.6784(2) 0.98594(13) 0.0270(5) Uani 1 1 d .
H00I H 0.0493 0.6067 1.0121 0.032 Uiso 1 1 calc R
H00J H 0.0572 0.7372 1.0235 0.032 Uiso 1 1 calc R
C00H C 0.2114(2) 0.53150(19) 0.73050(13) 0.0209(5) Uani 1 1 d .
H00K H 0.2135 0.4578 0.7554 0.025 Uiso 1 1 calc R
C00I C -0.0913(2) 0.6912(2) 0.95043(13) 0.0245(5) Uani 1 1 d .
H00L H -0.1567 0.6805 0.9907 0.029 Uiso 1 1 calc R
C00J C 0.4347(2) 0.60699(19) 0.72148(12) 0.0206(5) Uani 1 1 d .
H00M H 0.5215 0.5728 0.7172 0.025 Uiso 1 1 calc R
C00K C 0.7064(2) 0.7276(2) 0.55838(12) 0.0249(5) Uani 1 1 d .
C00L C 0.4914(2) 0.7351(2) 0.61104(14) 0.0253(5) Uani 1 1 d .
H00N H 0.4402 0.6890 0.5766 0.030 Uiso 1 1 calc R
H00O H 0.4884 0.8121 0.5931 0.030 Uiso 1 1 calc R
C00M C -0.0264(2) 0.5274(2) 0.75917(13) 0.0257(5) Uani 1 1 d .
H00P H -0.0233 0.4505 0.7772 0.031 Uiso 1 1 calc R
H00Q H -0.1127 0.5405 0.7380 0.031 Uiso 1 1 calc R
C00N C 0.3321(2) 0.53562(19) 0.67770(13) 0.0229(5) Uani 1 1 d .
H00R H 0.3103 0.5704 0.6292 0.027 Uiso 1 1 calc R
H00S H 0.3652 0.4606 0.6681 0.027 Uiso 1 1 calc R
C00O C 0.2367(2) 0.61833(18) 0.79406(12) 0.0189(5) Uani 1 1 d .
C00P C -0.2488(2) 0.6347(2) 0.84702(14) 0.0267(5) Uani 1 1 d .
H00T H -0.2755 0.5727 0.8146 0.032 Uiso 1 1 calc R
H00U H -0.3158 0.6455 0.8856 0.032 Uiso 1 1 calc R
C00Q C 0.1514(2) 0.6851(2) 0.92520(13) 0.0246(5) Uani 1 1 d .
H00V H 0.2357 0.6752 0.9497 0.029 Uiso 1 1 calc R
H00W H 0.1502 0.7592 0.9023 0.029 Uiso 1 1 calc R
C00R C 0.0758(2) 0.5430(2) 0.69631(13) 0.0260(5) Uani 1 1 d .
H00X H 0.0633 0.4869 0.6568 0.031 Uiso 1 1 calc R
H00Y H 0.0661 0.6166 0.6733 0.031 Uiso 1 1 calc R
C00S C -0.1465(2) 0.4915(2) 0.92543(14) 0.0279(5) Uani 1 1 d .
H00Z H -0.1293 0.4315 0.8902 0.042 Uiso 1 1 calc GR
HA H -0.2365 0.4888 0.9410 0.042 Uiso 1 1 calc GR
HB H -0.0913 0.4835 0.9694 0.042 Uiso 1 1 calc GR
C00T C 0.8399(3) 0.6845(2) 0.57408(16) 0.0364(6) Uani 1 1 d .
H00 H 0.8585 0.6916 0.6276 0.055 Uiso 1 1 calc GR
HC H 0.9025 0.7272 0.5453 0.055 Uiso 1 1 calc GR
HD H 0.8450 0.6070 0.5595 0.055 Uiso 1 1 calc GR

loop_
_atom_site_aniso_label
_atom_site_aniso_U_11
_atom_site_aniso_U_22
_atom_site_aniso_U_33
_atom_site_aniso_U_23
_atom_site_aniso_U_13
_atom_site_aniso_U_12
O001 0.0292(8) 0.0222(8) 0.0189(7) 0.0016(6) -0.0025(7) 0.0065(7)
O002 0.0238(8) 0.0221(8) 0.0268(8) 0.0044(7) -0.0042(7) -0.0030(7)
O003 0.0256(8) 0.0386(10) 0.0287(9) 0.0112(8) 0.0064(7) 0.0067(8)
O004 0.0236(8) 0.0299(9) 0.0443(10) 0.0072(8) -0.0088(8) 0.0022(7)
O005 0.0359(9) 0.0222(9) 0.0337(9) -0.0027(7) -0.0008(8) 0.0015(7)
O006 0.0374(10) 0.0355(10) 0.0248(9) 0.0032(8) 0.0043(8) 0.0014(8)
O007 0.0424(10) 0.0305(10) 0.0252(9) -0.0019(8) -0.0016(8) 0.0054(8)
C008 0.0197(11) 0.0186(11) 0.0232(11) 0.0002(9) -0.0026(9) -0.0018(9)
C009 0.0213(11) 0.0269(13) 0.0283(12) 0.0059(10) 0.0000(10) 0.0005(10)
C00A 0.0201(10) 0.0227(12) 0.0215(11) 0.0021(10) -0.0032(9) -0.0006(9)
C00B 0.0199(11) 0.0166(11) 0.0194(10) 0.0005(9) -0.0011(9) 0.0021(9)
C00C 0.0185(10) 0.0174(11) 0.0260(11) 0.0012(9) -0.0017(9) 0.0018(9)
C00D 0.0210(11) 0.0208(12) 0.0245(11) -0.0011(10) 0.0007(10) -0.0012(10)
C00E 0.0220(11) 0.0202(11) 0.0256(11) 0.0029(10) -0.0038(10) 0.0008(9)
C00F 0.0191(11) 0.0192(11) 0.0198(10) -0.0007(9) -0.0023(9) 0.0006(9)
C00G 0.0314(13) 0.0282(13) 0.0213(11) -0.0053(10) -0.0004(10) -0.0021(11)
C00H 0.0232(11) 0.0195(11) 0.0200(11) -0.0007(9) -0.0020(9) 0.0012(9)
C00I 0.0267(12) 0.0223(12) 0.0244(11) -0.0027(10) 0.0048(9) 0.0004(10)
C00J 0.0190(11) 0.0229(12) 0.0198(11) 0.0020(9) 0.0003(9) 0.0034(9)
C00K 0.0297(12) 0.0242(12) 0.0208(12) -0.0023(10) 0.0036(10) -0.0010(10)
C00L 0.0213(11) 0.0290(12) 0.0257(12) 0.0068(10) -0.0001(10) 0.0016(10)
C00M 0.0209(12) 0.0300(13) 0.0261(12) -0.0047(10) -0.0042(10) -0.0021(10)
C00N 0.0259(12) 0.0209(11) 0.0218(12) -0.0001(9) -0.0005(9) 0.0022(10)
C00O 0.0189(11) 0.0179(11) 0.0200(11) 0.0019(9) -0.0015(9) 0.0012(9)
C00P 0.0201(11) 0.0269(12) 0.0331(13) 0.0011(10) 0.0021(10) -0.0013(10)
C00Q 0.0232(11) 0.0286(12) 0.0219(11) -0.0037(10) -0.0022(9) -0.0044(10)
C00R 0.0261(12) 0.0287(13) 0.0232(11) -0.0074(10) -0.0051(10) -0.0005(10)
C00S 0.0265(12) 0.0254(12) 0.0318(13) 0.0022(11) -0.0011(11) -0.0044(10)
C00T 0.0315(13) 0.0403(15) 0.0373(14) 0.0044(12) 0.0096(11) 0.0071(12)

loop_
_atom_type_symbol
_atom_type_description
_atom_type_scat_dispersion_real
_atom_type_scat_dispersion_imag
_atom_type_scat_source
C C 0.0181 0.0091 'International Tables Vol C Tables 4.2.6.8 and 6.1.1.4'
H H 0.0000 0.0000 'International Tables Vol C Tables 4.2.6.8 and 6.1.1.4'
N N 0.0311 0.0180 'International Tables Vol C Tables 4.2.6.8 and 6.1.1.4'
O O 0.0492 0.0322 'International Tables Vol C Tables 4.2.6.8 and 6.1.1.4'

loop_
_geom_angle_atom_site_label_1
_geom_angle_atom_site_label_2
_geom_angle_atom_site_label_3
_geom_angle
C00B O001 H001 109.5
C00A O002 H002 109.5
C00K O003 C00L 118.50(18)
C00P O004 H004 109.5
C00I O005 H005 109.5
H0AA O007 H 109.5
C00D C008 H008 104.7
C00D C008 C00F 115.42(18)
C00F C008 H008 104.7
C00M C008 H008 104.7
C00M C008 C00D 113.51(18)
C00M C008 C00F 112.42(18)
H00A C009 H00B 109.5
H00A C009 H00C 109.5
H00B C009 H00C 109.5
C00F C009 H00A 109.5
C00F C009 H00B 109.5
C00F C009 H00C 109.5
O002 C00A C00E 110.11(18)
O002 C00A C00J 107.82(17)
O002 C00A C00L 108.85(18)
C00J C00A C00E 107.99(18)
C00L C00A C00E 109.43(18)
C00L C00A C00J 112.61(19)
O001 C00B H00D 111.2
O001 C00B C00J 105.46(17)
O001 C00B C00O 116.30(17)
C00J C00B H00D 111.2
C00J C00B C00O 100.89(17)
C00O C00B H00D 111.2
H00E C00C H00F 107.3
C00E C00C H00E 108.2
C00E C00C H00F 108.2
C00E C00C C00O 116.54(19)
C00O C00C H00E 108.2
C00O C00C H00F 108.2
C00I C00D C008 109.88(18)
C00I C00D C00S 106.95(18)
C00P C00D C008 110.29(18)
C00P C00D C00I 109.20(19)
C00P C00D C00S 103.67(18)
C00S C00D C008 116.52(19)
C00A C00E H00G 109.3
C00A C00E H00H 109.3
C00C C00E C00A 111.56(18)
C00C C00E H00G 109.3
C00C C00E H00H 109.3
H00G C00E H00H 108.0
C008 C00F C00O 107.02(16)
C009 C00F C008 110.86(18)
C009 C00F C00O 110.73(18)
C00Q C00F C008 108.39(18)
C00Q C00F C009 108.45(18)
C00Q C00F C00O 111.39(18)
H00I C00G H00J 108.0
C00I C00G H00I 109.4
C00I C00G H00J 109.4
C00I C00G C00Q 111.28(19)
C00Q C00G H00I 109.4
C00Q C00G H00J 109.4
C00N C00H H00K 106.1
C00O C00H H00K 106.1
C00O C00H C00N 106.08(17)
C00R C00H H00K 106.1
C00R C00H C00N 119.49(18)
C00R C00H C00O 112.18(19)
O005 C00I C00D 112.17(18)
O005 C00I C00G 106.48(19)
O005 C00I H00L 108.3
C00D C00I H00L 108.3
C00G C00I C00D 113.18(19)
C00G C00I H00L 108.3
C00A C00J C00B 111.11(18)
C00A C00J H00M 110.3
C00A C00J C00N 110.85(18)
C00B C00J H00M 110.3
C00B C00J C00N 103.87(18)
C00N C00J H00M 110.3
O003 C00K C00T 110.1(2)
O006 C00K O003 123.4(2)
O006 C00K C00T 126.5(2)
O003 C00L C00A 107.21(18)
O003 C00L H00N 110.3
O003 C00L H00O 110.3
C00A C00L H00N 110.3
C00A C00L H00O 110.3
H00N C00L H00O 108.5
C008 C00M H00P 109.1
C008 C00M H00Q 109.1
H00P C00M H00Q 107.8
C00R C00M C008 112.60(19)
C00R C00M H00P 109.1
C00R C00M H00Q 109.1
C00H C00N C00J 105.20(17)
C00H C00N H00R 110.7
C00H C00N H00S 110.7
C00J C00N H00R 110.7
C00J C00N H00S 110.7
H00R C00N H00S 108.8
C00B C00O C00C 101.94(17)
C00B C00O C00F 121.60(18)
C00C C00O C00F 109.87(17)
C00H C00O C00B 100.27(17)
C00H C00O C00C 114.27(18)
C00H C00O C00F 108.79(17)
O004 C00P C00D 111.29(18)
O004 C00P H00T 109.4
O004 C00P H00U 109.4
C00D C00P H00T 109.4
C00D C00P H00U 109.4
H00T C00P H00U 108.0
C00F C00Q H00V 108.9
C00F C00Q H00W 108.9
C00G C00Q C00F 113.27(19)
C00G C00Q H00V 108.9
C00G C00Q H00W 108.9
H00V C00Q H00W 107.7
C00H C00R C00M 109.25(18)
C00H C00R H00X 109.8
C00H C00R H00Y 109.8
C00M C00R H00X 109.8
C00M C00R H00Y 109.8
H00X C00R H00Y 108.3
C00D C00S H00Z 109.5
C00D C00S HA 109.5
C00D C00S HB 109.5
H00Z C00S HA 109.5
H00Z C00S HB 109.5
HA C00S HB 109.5
C00K C00T H00 109.5
C00K C00T HC 109.5
C00K C00T HD 109.5
H00 C00T HC 109.5
H00 C00T HD 109.5
HC C00T HD 109.5

loop_
_geom_bond_atom_site_label_1
_geom_bond_atom_site_label_2
_geom_bond_distance
O001 H001 0.8200
O001 C00B 1.436(3)
O002 H002 0.8200
O002 C00A 1.440(3)
O003 C00K 1.333(3)
O003 C00L 1.443(3)
O004 H004 0.8200
O004 C00P 1.432(3)
O005 H005 0.8200
O005 C00I 1.443(3)
O006 C00K 1.208(3)
O007 H0AA 0.8501
O007 H 0.8501
C008 H008 0.9800
C008 C00D 1.555(3)
C008 C00F 1.572(3)
C008 C00M 1.538(3)
C009 H00A 0.9600
C009 H00B 0.9600
C009 H00C 0.9600
C009 C00F 1.543(3)
C00A C00E 1.534(3)
C00A C00J 1.528(3)
C00A C00L 1.513(3)
C00B H00D 0.9800
C00B C00J 1.544(3)
C00B C00O 1.560(3)
C00C H00E 0.9700
C00C H00F 0.9700
C00C C00E 1.527(3)
C00C C00O 1.566(3)
C00D C00I 1.545(3)
C00D C00P 1.540(3)
C00D C00S 1.546(3)
C00E H00G 0.9700
C00E H00H 0.9700
C00F C00O 1.587(3)
C00F C00Q 1.537(3)
C00G H00I 0.9700
C00G H00J 0.9700
C00G C00I 1.523(3)
C00G C00Q 1.531(3)
C00H H00K 0.9800
C00H C00N 1.543(3)
C00H C00O 1.541(3)
C00H C00R 1.517(3)
C00I H00L 0.9800
C00J H00M 0.9800
C00J C00N 1.552(3)
C00K C00T 1.483(4)
C00L H00N 0.9700
C00L H00O 0.9700
C00M H00P 0.9700
C00M H00Q 0.9700
C00M C00R 1.528(3)
C00N H00R 0.9700
C00N H00S 0.9700
C00P H00T 0.9700
C00P H00U 0.9700
C00Q H00V 0.9700
C00Q H00W 0.9700
C00R H00X 0.9700
C00R H00Y 0.9700
C00S H00Z 0.9600
C00S HA 0.9600
C00S HB 0.9600
C00T H00 0.9600
C00T HC 0.9600
C00T HD 0.9600

loop_
_geom_torsion_atom_site_label_1
_geom_torsion_atom_site_label_2
_geom_torsion_atom_site_label_3
_geom_torsion_atom_site_label_4
_geom_torsion
O001 C00B C00J C00A -161.24(17)
O001 C00B C00J C00N 79.54(19)
O001 C00B C00O C00C 176.84(17)
O001 C00B C00O C00F 54.3(3)
O001 C00B C00O C00H -65.4(2)
O002 C00A C00E C00C -73.1(2)
O002 C00A C00J C00B 56.4(2)
O002 C00A C00J C00N 171.36(17)
O002 C00A C00L O003 57.3(2)
C008 C00D C00I O005 69.0(2)
C008 C00D C00I C00G -51.5(3)
C008 C00D C00P O004 -49.6(3)
C008 C00F C00O C00B -173.91(18)
C008 C00F C00O C00C 67.4(2)
C008 C00F C00O C00H -58.4(2)
C008 C00F C00Q C00G 53.9(2)
C008 C00M C00R C00H 54.4(3)
C009 C00F C00O C00B -53.0(3)
C009 C00F C00O C00C -171.71(18)
C009 C00F C00O C00H 62.5(2)
C009 C00F C00Q C00G -66.5(2)
C00A C00J C00N C00H -100.1(2)
C00B C00J C00N C00H 19.3(2)
C00D C008 C00F C009 67.3(2)
C00D C008 C00F C00O -171.85(18)
C00D C008 C00F C00Q -51.6(2)
C00D C008 C00M C00R 171.55(19)
C00E C00A C00J C00B -62.6(2)
C00E C00A C00J C00N 52.4(2)
C00E C00A C00L O003 177.72(18)
C00E C00C C00O C00B 61.4(2)
C00E C00C C00O C00F -168.38(18)
C00E C00C C00O C00H -45.8(3)
C00F C008 C00D C00I 50.6(2)
C00F C008 C00D C00P 171.02(19)
C00F C008 C00D C00S -71.2(2)
C00F C008 C00M C00R -55.1(3)
C00I C00D C00P O004 71.2(2)
C00I C00G C00Q C00F -57.5(3)
C00J C00A C00E C00C 44.4(2)
C00J C00A C00L O003 -62.2(2)
C00J C00B C00O C00C -69.72(19)
C00J C00B C00O C00F 167.73(19)
C00J C00B C00O C00H 48.0(2)
C00K O003 C00L C00A -158.1(2)
C00L O003 C00K O006 -3.7(3)
C00L O003 C00K C00T 176.4(2)
C00L C00A C00E C00C 167.33(19)
C00L C00A C00J C00B 176.50(18)
C00L C00A C00J C00N -68.5(2)
C00M C008 C00D C00I -177.56(19)
C00M C008 C00D C00P -57.1(3)
C00M C008 C00D C00S 60.6(3)
C00M C008 C00F C009 -65.1(2)
C00M C008 C00F C00O 55.8(2)
C00M C008 C00F C00Q 176.02(19)
C00N C00H C00O C00B -36.6(2)
C00N C00H C00O C00C 71.6(2)
C00N C00H C00O C00F -165.18(17)
C00N C00H C00R C00M 175.78(19)
C00O C00B C00J C00A 77.3(2)
C00O C00B C00J C00N -41.9(2)
C00O C00C C00E C00A -48.4(3)
C00O C00F C00Q C00G 171.42(18)
C00O C00H C00N C00J 11.1(2)
C00O C00H C00R C00M -59.2(2)
C00P C00D C00I O005 -52.0(2)
C00P C00D C00I C00G -172.55(19)
C00Q C00F C00O C00B 67.8(3)
C00Q C00F C00O C00C -50.9(2)
C00Q C00F C00O C00H -176.72(18)
C00Q C00G C00I O005 -68.1(2)
C00Q C00G C00I C00D 55.6(3)
C00R C00H C00N C00J 139.0(2)
C00R C00H C00O C00B -168.69(18)
C00R C00H C00O C00C -60.5(2)
C00R C00H C00O C00F 62.7(2)
C00S C00D C00I O005 -163.61(19)
C00S C00D C00I C00G 75.9(2)
C00S C00D C00P O004 -175.02(19)
